data_7249281
loop_
_publ_author_name
'Zahradn\'ikov\'a, Eva'
'Pichon, C\'eline'
'Duhayon, Carine'
'Sutter, Jean-Pascal'
'Hala\<s, Petr'
'Draho\<s, Bohuslav'

_publ_section_title
;
 Synthesis, structural and magnetic properties of cobalt(ii) complexes
 with pyridine-based macrocyclic ligand containing two pyridine pendant
 arms
;
_journal_issue 38
_journal_name_full 'RSC Advances'
_journal_page_first 28138
_journal_page_last 28147
_journal_paper_doi 10.1039/D4RA02387K
_journal_volume 14
_journal_year 2024
_chemical_formula_moiety 'C27 H35 Br Co N5 O2, Br'
_chemical_formula_sum 'C27 H35 Br2 Co N5 O2'
_chemical_formula_weight 680.35
_space_group_crystal_system monoclinic
_space_group_IT_number 14
_space_group_name_Hall '-P 2ybc'
_space_group_name_H-M_alt 'P 1 21/c 1'
_atom_sites_solution_hydrogens geom
_atom_sites_solution_primary dual
_audit_creation_method
;
Olex2 1.5
(compiled 2021.10.07 svn.r9718050b for OlexSys, GUI svn.r6410)
;
_audit_update_record
;
2024-03-28 deposited with the CCDC.	2024-08-14 downloaded from the CCDC.
;
_cell_angle_alpha 90
_cell_angle_beta 95.610(3)
_cell_angle_gamma 90
_cell_formula_units_Z 4
_cell_length_a 9.5063(2)
_cell_length_b 16.1542(6)
_cell_length_c 19.9926(7)
_cell_measurement_reflns_used 7655
_cell_measurement_temperature 293(2)
_cell_measurement_theta_max 65.6450
_cell_measurement_theta_min 3.5000
_cell_volume 3055.49(17)
_computing_cell_refinement 'CrysAlisPro 1.171.40.82a (Rigaku OD, 2020)'
_computing_data_collection 'CrysAlisPro 1.171.40.82a (Rigaku OD, 2020)'
_computing_data_reduction 'CrysAlisPro 1.171.40.82a (Rigaku OD, 2020)'
_computing_molecular_graphics 'Olex2 1.5 (Dolomanov et al., 2009)'
_computing_publication_material 'Olex2 1.5 (Dolomanov et al., 2009)'
_computing_structure_refinement 'SHELXL 2014/7 (Sheldrick, 2015)'
_computing_structure_solution 'SHELXT  (Sheldrick, 2015)'
_diffrn_ambient_temperature 293(2)
_diffrn_detector_area_resol_mean 10.0000
_diffrn_detector_type HyPix3000
_diffrn_measured_fraction_theta_full 1.000
_diffrn_measured_fraction_theta_max 0.988
_diffrn_measurement_details
;
List of Runs (angles in degrees, time in seconds):

  # Type    Start    End  Width  t~exp~   \w     \q     \k     \f   Frames
#--------------------------------------------------------------------------
  1  \w    -28.00  29.00   0.50    1.62    --  -42.24  21.00  30.00  114
  2  \w    -24.00  21.00   0.50    1.62    --  -42.24  21.00  60.00   90
  3  \w    -35.00  24.00   0.50    1.62    --  -42.24  32.00 -60.00  118
  4  \w    -36.00  26.00   0.50    1.62    --  -42.24  32.00-120.00  124
  5  \w     58.00 103.00   0.50    1.62    --   43.81 146.00-111.00   90
  6  \w     71.00 109.00   0.50    1.62    --   43.81 138.00-180.00   76
  7  \w     87.00 115.00   0.50    6.47    --   95.94 146.00-111.00   56
  8  \w     96.00 162.00   0.50    6.47    --   95.94 117.00 -60.00  132
  9  \w    129.00 164.00   0.50    6.47    --   95.94  68.00  30.00   70
 10  \w    133.00 161.00   0.50    6.47    --   95.94  33.00 -60.00   56
 11  \w     94.00 121.00   0.50    6.47    --   95.94 124.00  82.00   54
 12  \w     85.00 149.00   0.50    6.47    --   95.94  96.00 120.00  128
 13  \w     86.00 163.00   0.50    6.47    --   95.94  33.00 120.00  154
 14  \w     86.00 125.00   0.50    6.47    --   95.94  68.00  30.00   78
 15  \w     83.00 127.00   0.50    6.47    --   95.94  33.00 -60.00   88
 16  \w     74.00 164.00   0.50    6.47    --   95.94  68.00-150.00  180
 17  \w     59.00 155.00   0.50    6.47    --   95.94 145.00 -60.00  192
 18  \w     32.00 110.00   0.50    1.62    --   43.81  54.00  60.00  156
 19  \w     36.00  99.00   0.50    1.62    --   43.81  21.00 -30.00  126
 20  \w     51.00 101.00   0.50    6.47    --   95.94 -77.00  90.00  100
 21  \w     55.00 124.00   0.50    6.47    --   95.94 -86.00   0.00  138
 22  \w     46.00  71.00   0.50    6.47    --   95.94-124.00   3.00   50
 23  \w     29.00  81.00   0.50    6.47    --   95.94-117.00  60.00  104
 24  \w     28.00  68.00   0.50    6.47    --   95.94 -59.00 120.00   80
 25  \w     29.00  55.00   0.50    6.47    --   95.94 -50.00  90.00   52
 26  \w     29.00  54.00   0.50    6.47    --   95.94 -50.00 120.00   50
 27  \w     22.00  54.00   0.50    1.62    --   43.81-124.00   3.00   64
 28  \w     24.00  82.00   0.50    6.47    --   95.94 -96.00   0.00  116
 29  \w     29.00  57.00   0.50    6.47    --   95.94 -50.00 -30.00   56
 30  \w     42.00  67.00   0.50    1.62    --   43.81-146.00-162.00   50
 31  \w    -27.00   6.00   0.50    1.62    --   43.81 -11.00  60.00   66
 32  \w     34.00 100.00   0.50    1.62    --   43.81  43.00 150.00  132
 33  \w    -25.00   0.00   0.50    1.62    --   43.81 -21.00 150.00   50
 34  \w    -45.00   7.00   0.50    1.62    --  -42.24  43.00  90.00  104
 35  \w    -57.00 -31.00   0.50    6.47    --  -94.38  50.00  60.00   52
 36  \w    -57.00 -29.00   0.50    6.47    --  -94.38  50.00  90.00   56
 37  \w    -57.00 -31.00   0.50    6.47    --  -94.38  50.00 150.00   52
 38  \w    -69.00 -29.00   0.50    6.47    --  -94.38  59.00 120.00   80
 39  \w    -74.00 -43.00   0.50    6.47    --  -94.38 124.00  82.00   62
 40  \w    -82.00 -50.00   0.50    6.47    --  -94.38  68.00  90.00   64
 41  \w    -66.00 -38.00   0.50    1.62    --  -42.24 124.00  82.00   56
 42  \w    -61.00 -32.00   0.50    1.62    --  -42.24 138.00  30.00   58
 43  \w    -72.00 -43.00   0.50    6.47    --  -94.38  77.00 -60.00   58
 44  \w    -57.00 -28.00   0.50    6.47    --  -94.38  50.00 -90.00   58
 45  \w    -81.00 -26.00   0.50    6.47    --  -94.38  68.00 -90.00  110
 46  \w    -57.00 -30.00   0.50    6.47    --  -94.38 117.00-120.00   54
 47  \w    -62.00 -33.00   0.50    6.47    --  -94.38 145.00-150.00   58
 48  \w    -97.00 -33.00   0.50    1.62    --  -42.24 138.00-150.00  128
 49  \w    -95.00 -38.00   0.50    6.47    --  -94.38 117.00-180.00  114
 50  \w   -104.00 -53.00   0.50    1.62    --  -42.24 146.00-111.00  102
 51  \w     18.00  83.00   0.50    1.62    --   43.81  77.00-150.00  130
 52  \w     30.00  94.00   0.50    6.47    --   95.94-145.00 150.00  128
 53  \w    -91.00 -62.00   0.50    1.62    --  -42.24-146.00-162.00   58
 54  \w   -103.00 -78.00   0.50    1.62    --  -42.24-138.00-150.00   50
 55  \w   -109.00 -84.00   0.50    1.62    --  -42.24-138.00 -90.00   50
 56  \w   -135.00-110.00   0.50    6.47    --  -94.38-146.00-162.00   50
 57  \w   -121.00 -96.00   0.50    6.47    --  -94.38-124.00   3.00   50
 58  \w    -95.00 -68.00   0.50    1.62    --  -42.24-138.00 120.00   54
 59  \w   -162.00 -80.00   0.50    6.47    --  -94.38 -86.00  60.00  164
 60  \w   -116.00 -54.00   0.50    6.47    --  -94.38  -8.00-150.00  124
 61  \w   -112.00 -46.00   0.50    6.47    --  -94.38 146.00-111.00  132
 62  \w   -120.00 -92.00   0.50    6.47    --  -94.38 139.00 -51.86   56
 63  \w   -127.00 -41.00   0.50    6.47    --  -94.38 145.00-120.00  172
 64  \w   -121.00 -71.00   0.50    6.47    --  -94.38 145.00-150.00  100
 65  \w   -123.00 -77.00   0.50    6.47    --  -94.38 139.00-171.09   92
 66  \w   -127.00 -99.00   0.50    6.47    --  -94.38 145.00   0.00   56
 67  \w   -110.00 -80.00   0.50    6.47    --  -94.38 117.00  90.00   60
 68  \w   -109.00 -56.00   0.50    6.47    --  -94.38 117.00 150.00  106
 69  \w    -69.00 -44.00   0.50    1.62    --  -42.24 138.00 150.00   50
 70  \w   -127.00 -99.00   0.50    6.47    --  -94.38 145.00 120.00   56
 71  \w   -171.00-139.00   0.50    6.47    --  -94.38  -8.00-150.00   64
;
_diffrn_measurement_device 'four-circle diffractometer'
_diffrn_measurement_device_type 'XtaLAB Synergy, Single source at home/near, HyPix3000'
_diffrn_measurement_method '\w scans'
_diffrn_radiation_type CuK\a
_diffrn_radiation_wavelength 1.54184
_diffrn_reflns_av_R_equivalents 0.0524
_diffrn_reflns_av_unetI/netI 0.0309
_diffrn_reflns_Laue_measured_fraction_full 1.000
_diffrn_reflns_Laue_measured_fraction_max 0.988
_diffrn_reflns_limit_h_max 11
_diffrn_reflns_limit_h_min -8
_diffrn_reflns_limit_k_max 19
_diffrn_reflns_limit_k_min -19
_diffrn_reflns_limit_l_max 24
_diffrn_reflns_limit_l_min -23
_diffrn_reflns_number 33103
_diffrn_reflns_point_group_measured_fraction_full 1.000
_diffrn_reflns_point_group_measured_fraction_max 0.988
_diffrn_reflns_theta_full 67.684
_diffrn_reflns_theta_max 68.768
_diffrn_reflns_theta_min 3.524
_exptl_absorpt_coefficient_mu 7.714
_exptl_absorpt_correction_T_max 1.00000
_exptl_absorpt_correction_T_min 0.37573
_exptl_absorpt_correction_type multi-scan
_exptl_absorpt_process_details
;
CrysAlisPro 1.171.40.82a (Rigaku Oxford Diffraction, 2020)
Empirical absorption correction using spherical harmonics,
implemented in SCALE3 ABSPACK scaling algorithm.
;
_exptl_crystal_colour violet
_exptl_crystal_colour_primary violet
_exptl_crystal_density_diffrn 1.479
_exptl_crystal_description block
_exptl_crystal_F_000 1380
_exptl_crystal_size_max 0.378
_exptl_crystal_size_mid 0.224
_exptl_crystal_size_min 0.165
_refine_diff_density_max 1.215
_refine_diff_density_min -0.666
_refine_diff_density_rms 0.078
_refine_ls_extinction_method none
_refine_ls_goodness_of_fit_ref 1.037
_refine_ls_hydrogen_treatment constr
_refine_ls_matrix_type full
_refine_ls_number_parameters 334
_refine_ls_number_reflns 5591
_refine_ls_number_restraints 0
_refine_ls_restrained_S_all 1.037
_refine_ls_R_factor_all 0.0754
_refine_ls_R_factor_gt 0.0538
_refine_ls_shift/su_max 0.001
_refine_ls_shift/su_mean 0.000
_refine_ls_structure_factor_coef Fsqd
_refine_ls_weighting_details 'w=1/[\s^2^(Fo^2^)+(0.0895P)^2^+1.8689P] where P=(Fo^2^+2Fc^2^)/3'
_refine_ls_weighting_scheme calc
_refine_ls_wR_factor_gt 0.1438
_refine_ls_wR_factor_ref 0.1588
_reflns_Friedel_coverage 0.000
_reflns_number_gt 4030
_reflns_number_total 5591
_reflns_threshold_expression 'I > 2\s(I)'
_cod_data_source_file d4ra02387k2.cif
_cod_data_source_block 01
_cod_database_code 7249281
_shelx_shelxl_version_number 2014/7
_shelx_space_group_comment
;
The symmetry employed for this shelxl refinement is uniquely defined
by the following loop, which should always be used as a source of
symmetry information in preference to the above space-group names.
They are only intended as comments.
;
_shelx_estimated_absorpt_t_max 0.363
_shelx_estimated_absorpt_t_min 0.159
_olex2_refinement_description
;
1. Fixed Uiso
 At 1.2 times of:
  All C(H) groups, All C(H,H) groups
2.a Secondary CH2 refined with riding coordinates:
 C6(H6a,H6b), C14(H14a,H14b), C16(H16a,H16b), C7(H7a,H7b), C15(H15a,H15b),
 C22(H22a,H22b), C8(H8a,H8b), C9(H9a,H9b), C13(H13a,H13b), C12(H12a,H12b),
 C10(H10a,H10b), C11(H11a,H11b)
2.b Aromatic/amide H refined with riding coordinates:
 C4(H4), C18(H18), C2(H2), C21(H21), C3(H3), C24(H24), C27(H27), C20(H20),
 C25(H25), C19(H19), C26(H26)
;
_smtbx_masks_void_probe_radius 1.2
_smtbx_masks_void_truncation_radius 1.2
_olex2_submission_special_instructions 'No special instructions were received'
_oxdiff_exptl_absorpt_empirical_details
;
Empirical correction (ABSPACK) includes:
- Absorption correction using spherical harmonics
- Frame scaling
;

loop_
_space_group_symop_operation_xyz
'x, y, z'
'-x, y+1/2, -z+1/2'
'-x, -y, -z'
'x, -y-1/2, z-1/2'

loop_
_atom_site_label
_atom_site_type_symbol
_atom_site_fract_x
_atom_site_fract_y
_atom_site_fract_z
_atom_site_U_iso_or_equiv
_atom_site_adp_type
_atom_site_occupancy
_atom_site_site_symmetry_order
_atom_site_calc_flag
_atom_site_refinement_flags_posn
_atom_site_refinement_flags_adp
_atom_site_refinement_flags_occupancy
_atom_site_disorder_assembly
_atom_site_disorder_group
Br1 Br 0.58723(5) 0.62160(4) 0.50455(3) 0.0729(2) Uani 1 1 d . . . . .
Br2 Br -0.00024(7) 0.64760(6) 0.23892(4) 0.1001(3) Uani 1 1 d . . . . .
Co1 Co 0.43081(7) 0.62931(5) 0.60179(4) 0.0509(2) Uani 1 1 d . . . . .
N1 N 0.4719(3) 0.5181(2) 0.65008(19) 0.0524(9) Uani 1 1 d . . . . .
N2 N 0.6478(4) 0.6397(2) 0.6771(2) 0.0539(9) Uani 1 1 d . . . . .
N5 N 0.2382(4) 0.6341(3) 0.5317(2) 0.0593(10) Uani 1 1 d . . . . .
N4 N 0.4614(4) 0.7557(2) 0.6229(2) 0.0562(9) Uani 1 1 d . . . . .
N3 N 0.2366(4) 0.6009(2) 0.6635(2) 0.0562(9) Uani 1 1 d . . . . .
O1 O 0.6272(5) 0.6093(3) 0.8896(2) 0.0936(13) Uani 1 1 d . . . . .
O2 O 0.3296(6) 0.6152(3) 0.8750(2) 0.1020(15) Uani 1 1 d . . . . .
C1 C 0.3638(5) 0.4697(3) 0.6645(2) 0.0564(11) Uani 1 1 d . . . . .
C5 C 0.6056(4) 0.4946(3) 0.6696(2) 0.0558(11) Uani 1 1 d . . . . .
C17 C 0.5965(5) 0.7811(3) 0.6389(2) 0.0559(11) Uani 1 1 d . . . . .
C4 C 0.6349(5) 0.4185(3) 0.6976(3) 0.0659(13) Uani 1 1 d . . . . .
H4 H 0.7278 0.4026 0.7101 0.079 Uiso 1 1 calc R U . . .
C6 C 0.7143(4) 0.5609(3) 0.6628(3) 0.0592(12) Uani 1 1 d . . . . .
H6A H 0.7969 0.5513 0.6943 0.071 Uiso 1 1 calc R U . . .
H6B H 0.7434 0.5610 0.6176 0.071 Uiso 1 1 calc R U . . .
C14 C 0.2649(5) 0.6236(3) 0.7352(3) 0.0666(13) Uani 1 1 d . . . . .
H14A H 0.2884 0.6821 0.7372 0.080 Uiso 1 1 calc R U . . .
H14B H 0.3486 0.5937 0.7532 0.080 Uiso 1 1 calc R U . . .
C23 C 0.1126(5) 0.6422(3) 0.5562(3) 0.0597(12) Uani 1 1 d . . . . .
C18 C 0.6311(6) 0.8633(3) 0.6426(3) 0.0676(13) Uani 1 1 d . . . . .
H18 H 0.7245 0.8794 0.6533 0.081 Uiso 1 1 calc R U . . .
C2 C 0.3859(6) 0.3926(3) 0.6921(3) 0.0678(13) Uani 1 1 d . . . . .
H2 H 0.3101 0.3591 0.7006 0.081 Uiso 1 1 calc R U . . .
C21 C 0.3628(5) 0.8142(3) 0.6116(3) 0.0663(13) Uani 1 1 d . . . . .
H21 H 0.2697 0.7977 0.6009 0.080 Uiso 1 1 calc R U . . .
C16 C 0.7082(4) 0.7153(3) 0.6509(3) 0.0611(12) Uani 1 1 d . . . . .
H16A H 0.7477 0.7030 0.6091 0.073 Uiso 1 1 calc R U . . .
H16B H 0.7839 0.7355 0.6828 0.073 Uiso 1 1 calc R U . . .
C7 C 0.6261(5) 0.6477(3) 0.7496(3) 0.0612(12) Uani 1 1 d . . . . .
H7A H 0.5707 0.6005 0.7616 0.073 Uiso 1 1 calc R U . . .
H7B H 0.5693 0.6968 0.7547 0.073 Uiso 1 1 calc R U . . .
C15 C 0.2223(5) 0.5110(3) 0.6521(3) 0.0634(12) Uani 1 1 d . . . . .
H15A H 0.1831 0.5008 0.6062 0.076 Uiso 1 1 calc R U . . .
H15B H 0.1580 0.4880 0.6820 0.076 Uiso 1 1 calc R U . . .
C22 C 0.1131(5) 0.6440(3) 0.6312(3) 0.0632(13) Uani 1 1 d . . . . .
H22A H 0.1137 0.7010 0.6465 0.076 Uiso 1 1 calc R U . . .
H22B H 0.0278 0.6178 0.6439 0.076 Uiso 1 1 calc R U . . .
C3 C 0.5237(6) 0.3656(3) 0.7071(3) 0.0740(15) Uani 1 1 d . . . . .
H3 H 0.5415 0.3123 0.7233 0.089 Uiso 1 1 calc R U . . .
C24 C -0.0129(5) 0.6496(4) 0.5143(3) 0.0720(14) Uani 1 1 d . . . . .
H24 H -0.0987 0.6557 0.5324 0.086 Uiso 1 1 calc R U . . .
C27 C 0.2391(6) 0.6312(4) 0.4646(3) 0.0752(16) Uani 1 1 d . . . . .
H27 H 0.3251 0.6241 0.4467 0.090 Uiso 1 1 calc R U . . .
C20 C 0.3910(6) 0.8970(3) 0.6150(3) 0.0744(15) Uani 1 1 d . . . . .
H20 H 0.3187 0.9355 0.6068 0.089 Uiso 1 1 calc R U . . .
C25 C -0.0082(6) 0.6478(4) 0.4464(3) 0.0787(16) Uani 1 1 d . . . . .
H25 H -0.0909 0.6531 0.4178 0.094 Uiso 1 1 calc R U . . .
C8 C 0.7573(6) 0.6533(4) 0.8009(3) 0.0767(15) Uani 1 1 d . . . . .
H8A H 0.8080 0.6011 0.8023 0.092 Uiso 1 1 calc R U . . .
H8B H 0.8200 0.6963 0.7874 0.092 Uiso 1 1 calc R U . . .
C19 C 0.5269(6) 0.9220(3) 0.6306(3) 0.0745(15) Uani 1 1 d . . . . .
H19 H 0.5490 0.9781 0.6331 0.089 Uiso 1 1 calc R U . . .
C26 C 0.1175(6) 0.6384(4) 0.4208(3) 0.0827(17) Uani 1 1 d . . . . .
H26 H 0.1221 0.6367 0.3746 0.099 Uiso 1 1 calc R U . . .
C9 C 0.7128(8) 0.6729(4) 0.8696(3) 0.092(2) Uani 1 1 d . . . . .
H9A H 0.7957 0.6785 0.9017 0.110 Uiso 1 1 calc R U . . .
H9B H 0.6614 0.7248 0.8682 0.110 Uiso 1 1 calc R U . . .
C13 C 0.1524(7) 0.6092(5) 0.7818(3) 0.0892(18) Uani 1 1 d . . . . .
H13A H 0.0638 0.6333 0.7630 0.107 Uiso 1 1 calc R U . . .
H13B H 0.1382 0.5503 0.7875 0.107 Uiso 1 1 calc R U . . .
C12 C 0.1979(7) 0.6482(5) 0.8483(3) 0.099(2) Uani 1 1 d . . . . .
H12A H 0.2063 0.7076 0.8427 0.119 Uiso 1 1 calc R U . . .
H12B H 0.1274 0.6379 0.8792 0.119 Uiso 1 1 calc R U . . .
C10 C 0.5477(9) 0.6301(5) 0.9428(4) 0.106(2) Uani 1 1 d . . . . .
H10A H 0.6022 0.6681 0.9726 0.127 Uiso 1 1 calc R U . . .
H10B H 0.5320 0.5803 0.9682 0.127 Uiso 1 1 calc R U . . .
C11 C 0.4113(8) 0.6677(5) 0.9213(3) 0.101(2) Uani 1 1 d . . . . .
H11A H 0.3601 0.6775 0.9603 0.122 Uiso 1 1 calc R U . . .
H11B H 0.4261 0.7207 0.9002 0.122 Uiso 1 1 calc R U . . .

loop_
_atom_site_aniso_label
_atom_site_aniso_U_11
_atom_site_aniso_U_22
_atom_site_aniso_U_33
_atom_site_aniso_U_23
_atom_site_aniso_U_13
_atom_site_aniso_U_12
Br1 0.0489(3) 0.1045(5) 0.0652(3) -0.0073(3) 0.0060(2) -0.0054(3)
Br2 0.0666(4) 0.1371(7) 0.0910(5) 0.0082(4) -0.0212(3) 0.0153(4)
Co1 0.0378(4) 0.0549(4) 0.0588(4) -0.0009(3) -0.0010(3) -0.0015(3)
N1 0.0444(18) 0.053(2) 0.060(2) -0.0034(17) 0.0023(16) 0.0008(16)
N2 0.0445(19) 0.056(2) 0.060(2) -0.0039(18) -0.0040(16) -0.0005(16)
N5 0.0415(19) 0.075(3) 0.059(2) -0.0033(19) -0.0045(17) -0.0040(17)
N4 0.0474(19) 0.053(2) 0.068(2) -0.0016(18) 0.0009(17) -0.0040(16)
N3 0.0398(18) 0.070(3) 0.058(2) -0.0016(19) 0.0007(16) -0.0001(17)
O1 0.119(4) 0.086(3) 0.077(3) -0.007(2) 0.013(3) -0.012(3)
O2 0.114(3) 0.111(3) 0.076(3) -0.018(2) -0.019(2) 0.033(3)
C1 0.053(2) 0.058(3) 0.057(3) -0.001(2) 0.001(2) -0.005(2)
C5 0.049(2) 0.056(3) 0.063(3) -0.005(2) 0.007(2) 0.006(2)
C17 0.051(2) 0.061(3) 0.054(3) -0.002(2) 0.001(2) -0.007(2)
C4 0.058(3) 0.064(3) 0.076(3) 0.000(3) 0.005(2) 0.013(2)
C6 0.040(2) 0.063(3) 0.075(3) -0.002(2) 0.004(2) 0.006(2)
C14 0.052(3) 0.084(4) 0.062(3) -0.008(3) -0.004(2) 0.003(2)
C23 0.042(2) 0.068(3) 0.069(3) -0.003(2) -0.001(2) -0.001(2)
C18 0.067(3) 0.065(3) 0.069(3) -0.002(3) -0.006(3) -0.010(2)
C2 0.063(3) 0.061(3) 0.079(3) 0.005(3) 0.006(3) -0.003(2)
C21 0.056(3) 0.062(3) 0.078(3) 0.002(3) -0.006(2) 0.006(2)
C16 0.044(2) 0.067(3) 0.071(3) -0.004(2) -0.002(2) -0.009(2)
C7 0.049(2) 0.066(3) 0.066(3) -0.005(2) -0.002(2) -0.002(2)
C15 0.051(3) 0.066(3) 0.072(3) 0.007(2) 0.001(2) -0.010(2)
C22 0.037(2) 0.081(4) 0.070(3) -0.004(3) -0.003(2) 0.004(2)
C3 0.085(4) 0.056(3) 0.082(4) 0.011(3) 0.011(3) 0.009(3)
C24 0.041(2) 0.094(4) 0.078(4) -0.001(3) -0.004(2) 0.006(2)
C27 0.057(3) 0.112(5) 0.055(3) -0.001(3) -0.007(2) 0.003(3)
C20 0.074(3) 0.061(3) 0.085(4) 0.001(3) -0.008(3) 0.012(3)
C25 0.061(3) 0.098(4) 0.072(4) -0.001(3) -0.020(3) 0.004(3)
C8 0.058(3) 0.095(4) 0.073(4) 0.000(3) -0.010(3) -0.007(3)
C19 0.089(4) 0.053(3) 0.079(4) 0.002(3) -0.007(3) -0.008(3)
C26 0.066(3) 0.116(5) 0.064(3) 0.000(3) -0.008(3) -0.003(3)
C9 0.112(5) 0.096(5) 0.063(4) 0.002(3) -0.016(3) -0.033(4)
C13 0.071(3) 0.126(5) 0.071(4) -0.001(4) 0.010(3) 0.012(3)
C12 0.093(5) 0.136(6) 0.069(4) -0.010(4) 0.011(3) 0.033(4)
C10 0.117(6) 0.130(6) 0.070(4) -0.013(4) 0.010(4) -0.010(5)
C11 0.125(6) 0.107(5) 0.070(4) -0.021(4) -0.002(4) 0.021(4)

loop_
_atom_type_symbol
_atom_type_description
_atom_type_scat_dispersion_real
_atom_type_scat_dispersion_imag
_atom_type_scat_source
C C 0.0181 0.0091 'International Tables Vol C Tables 4.2.6.8 and 6.1.1.4'
H H 0.0000 0.0000 'International Tables Vol C Tables 4.2.6.8 and 6.1.1.4'
Br Br -0.6763 1.2805 'International Tables Vol C Tables 4.2.6.8 and 6.1.1.4'
Co Co -2.3653 3.6143 'International Tables Vol C Tables 4.2.6.8 and 6.1.1.4'
N N 0.0311 0.0180 'International Tables Vol C Tables 4.2.6.8 and 6.1.1.4'
O O 0.0492 0.0322 'International Tables Vol C Tables 4.2.6.8 and 6.1.1.4'

loop_
_exptl_crystal_face_index_h
_exptl_crystal_face_index_k
_exptl_crystal_face_index_l
_exptl_crystal_face_perp_dist
1 -10 -1 0.0954
1 -1 2 0.1217
0 -1 2 0.1125
-1 1 -1 0.1357
1 1 -2 0.1657
2 -1 1 0.1454
-6 0 3 0.1634
-1 -2 -12 0.0723
6 1 3 0.1691
0 10 1 0.0933
-6 2 3 0.1353
1 2 13 0.0855

loop_
_geom_angle_atom_site_label_1
_geom_angle_atom_site_label_2
_geom_angle_atom_site_label_3
_geom_angle
_geom_angle_site_symmetry_1
_geom_angle_site_symmetry_3
_geom_angle_publ_flag
N1 Co1 Br1 102.46(10) . . ?
N1 Co1 N2 70.15(13) . . ?
N1 Co1 N5 116.00(15) . . ?
N1 Co1 N4 137.57(15) . . ?
N1 Co1 N3 73.02(14) . . ?
N2 Co1 Br1 87.33(10) . . ?
N5 Co1 Br1 91.56(11) . . ?
N5 Co1 N2 173.83(14) . . ?
N5 Co1 N3 72.23(14) . . ?
N4 Co1 Br1 96.93(11) . . ?
N4 Co1 N2 73.52(13) . . ?
N4 Co1 N5 100.62(15) . . ?
N4 Co1 N3 100.56(14) . . ?
N3 Co1 Br1 158.00(10) . . ?
N3 Co1 N2 110.34(14) . . ?
C1 N1 Co1 119.6(3) . . ?
C1 N1 C5 119.6(4) . . ?
C5 N1 Co1 120.8(3) . . ?
C6 N2 Co1 100.0(3) . . ?
C6 N2 C16 117.6(4) . . ?
C6 N2 C7 111.7(4) . . ?
C16 N2 Co1 100.0(3) . . ?
C16 N2 C7 111.9(4) . . ?
C7 N2 Co1 114.7(3) . . ?
C23 N5 Co1 119.2(3) . . ?
C23 N5 C27 117.4(4) . . ?
C27 N5 Co1 123.3(3) . . ?
C17 N4 Co1 116.8(3) . . ?
C21 N4 Co1 125.0(3) . . ?
C21 N4 C17 117.2(4) . . ?
C14 N3 Co1 112.4(3) . . ?
C15 N3 Co1 100.0(3) . . ?
C15 N3 C14 113.6(4) . . ?
C22 N3 Co1 108.1(3) . . ?
C22 N3 C14 112.0(4) . . ?
C22 N3 C15 110.0(4) . . ?
C9 O1 C10 114.5(5) . . ?
C12 O2 C11 115.2(5) . . ?
N1 C1 C2 121.6(4) . . ?
N1 C1 C15 113.5(4) . . ?
C2 C1 C15 124.7(4) . . ?
N1 C5 C4 121.4(4) . . ?
N1 C5 C6 114.3(4) . . ?
C4 C5 C6 124.2(4) . . ?
N4 C17 C18 121.6(4) . . ?
N4 C17 C16 117.4(4) . . ?
C18 C17 C16 121.0(4) . . ?
C5 C4 H4 120.6 . . ?
C5 C4 C3 118.8(5) . . ?
C3 C4 H4 120.6 . . ?
N2 C6 C5 106.7(3) . . ?
N2 C6 H6A 110.4 . . ?
N2 C6 H6B 110.4 . . ?
C5 C6 H6A 110.4 . . ?
C5 C6 H6B 110.4 . . ?
H6A C6 H6B 108.6 . . ?
N3 C14 H14A 107.5 . . ?
N3 C14 H14B 107.5 . . ?
N3 C14 C13 119.3(4) . . ?
H14A C14 H14B 107.0 . . ?
C13 C14 H14A 107.5 . . ?
C13 C14 H14B 107.5 . . ?
N5 C23 C22 116.8(4) . . ?
N5 C23 C24 122.0(5) . . ?
C24 C23 C22 121.2(4) . . ?
C17 C18 H18 120.2 . . ?
C17 C18 C19 119.7(5) . . ?
C19 C18 H18 120.2 . . ?
C1 C2 H2 120.7 . . ?
C1 C2 C3 118.5(5) . . ?
C3 C2 H2 120.7 . . ?
N4 C21 H21 118.1 . . ?
N4 C21 C20 123.7(5) . . ?
C20 C21 H21 118.1 . . ?
N2 C16 C17 110.5(4) . . ?
N2 C16 H16A 109.5 . . ?
N2 C16 H16B 109.5 . . ?
C17 C16 H16A 109.5 . . ?
C17 C16 H16B 109.5 . . ?
H16A C16 H16B 108.1 . . ?
N2 C7 H7A 107.7 . . ?
N2 C7 H7B 107.7 . . ?
N2 C7 C8 118.2(4) . . ?
H7A C7 H7B 107.1 . . ?
C8 C7 H7A 107.7 . . ?
C8 C7 H7B 107.7 . . ?
N3 C15 C1 110.1(4) . . ?
N3 C15 H15A 109.6 . . ?
N3 C15 H15B 109.6 . . ?
C1 C15 H15A 109.6 . . ?
C1 C15 H15B 109.6 . . ?
H15A C15 H15B 108.1 . . ?
N3 C22 C23 111.0(4) . . ?
N3 C22 H22A 109.4 . . ?
N3 C22 H22B 109.4 . . ?
C23 C22 H22A 109.4 . . ?
C23 C22 H22B 109.4 . . ?
H22A C22 H22B 108.0 . . ?
C4 C3 H3 120.2 . . ?
C2 C3 C4 119.6(5) . . ?
C2 C3 H3 120.2 . . ?
C23 C24 H24 120.4 . . ?
C25 C24 C23 119.1(5) . . ?
C25 C24 H24 120.4 . . ?
N5 C27 H27 118.6 . . ?
N5 C27 C26 122.8(5) . . ?
C26 C27 H27 118.6 . . ?
C21 C20 H20 120.6 . . ?
C19 C20 C21 118.7(5) . . ?
C19 C20 H20 120.6 . . ?
C24 C25 H25 120.2 . . ?
C26 C25 C24 119.7(5) . . ?
C26 C25 H25 120.2 . . ?
C7 C8 H8A 109.7 . . ?
C7 C8 H8B 109.7 . . ?
H8A C8 H8B 108.2 . . ?
C9 C8 C7 109.8(5) . . ?
C9 C8 H8A 109.7 . . ?
C9 C8 H8B 109.7 . . ?
C18 C19 H19 120.5 . . ?
C20 C19 C18 119.1(5) . . ?
C20 C19 H19 120.5 . . ?
C27 C26 H26 120.5 . . ?
C25 C26 C27 118.9(6) . . ?
C25 C26 H26 120.5 . . ?
O1 C9 C8 109.3(5) . . ?
O1 C9 H9A 109.8 . . ?
O1 C9 H9B 109.8 . . ?
C8 C9 H9A 109.8 . . ?
C8 C9 H9B 109.8 . . ?
H9A C9 H9B 108.3 . . ?
C14 C13 H13A 109.9 . . ?
C14 C13 H13B 109.9 . . ?
H13A C13 H13B 108.3 . . ?
C12 C13 C14 108.9(6) . . ?
C12 C13 H13A 109.9 . . ?
C12 C13 H13B 109.9 . . ?
O2 C12 C13 110.2(5) . . ?
O2 C12 H12A 109.6 . . ?
O2 C12 H12B 109.6 . . ?
C13 C12 H12A 109.6 . . ?
C13 C12 H12B 109.6 . . ?
H12A C12 H12B 108.1 . . ?
O1 C10 H10A 108.8 . . ?
O1 C10 H10B 108.8 . . ?
O1 C10 C11 114.0(6) . . ?
H10A C10 H10B 107.7 . . ?
C11 C10 H10A 108.8 . . ?
C11 C10 H10B 108.8 . . ?
O2 C11 C10 110.8(6) . . ?
O2 C11 H11A 109.5 . . ?
O2 C11 H11B 109.5 . . ?
C10 C11 H11A 109.5 . . ?
C10 C11 H11B 109.5 . . ?
H11A C11 H11B 108.1 . . ?

loop_
_geom_bond_atom_site_label_1
_geom_bond_atom_site_label_2
_geom_bond_distance
_geom_bond_site_symmetry_2
_geom_bond_publ_flag
Br1 Co1 2.5635(9) . ?
Co1 N1 2.059(4) . ?
Co1 N2 2.439(4) . ?
Co1 N5 2.196(4) . ?
Co1 N4 2.099(4) . ?
Co1 N3 2.364(4) . ?
N1 C1 1.344(6) . ?
N1 C5 1.347(5) . ?
N2 C6 1.463(6) . ?
N2 C16 1.468(6) . ?
N2 C7 1.488(6) . ?
N5 C23 1.340(6) . ?
N5 C27 1.344(7) . ?
N4 C17 1.357(5) . ?
N4 C21 1.335(6) . ?
N3 C14 1.478(6) . ?
N3 C15 1.475(6) . ?
N3 C22 1.459(6) . ?
O1 C9 1.393(7) . ?
O1 C10 1.403(8) . ?
O2 C12 1.416(8) . ?
O2 C11 1.429(8) . ?
C1 C2 1.371(7) . ?
C1 C15 1.500(6) . ?
C5 C4 1.368(7) . ?
C5 C6 1.504(6) . ?
C17 C18 1.367(7) . ?
C17 C16 1.505(7) . ?
C4 H4 0.9300 . ?
C4 C3 1.387(8) . ?
C6 H6A 0.9700 . ?
C6 H6B 0.9700 . ?
C14 H14A 0.9700 . ?
C14 H14B 0.9700 . ?
C14 C13 1.504(8) . ?
C23 C22 1.500(7) . ?
C23 C24 1.394(7) . ?
C18 H18 0.9300 . ?
C18 C19 1.375(8) . ?
C2 H2 0.9300 . ?
C2 C3 1.385(8) . ?
C21 H21 0.9300 . ?
C21 C20 1.363(8) . ?
C16 H16A 0.9700 . ?
C16 H16B 0.9700 . ?
C7 H7A 0.9700 . ?
C7 H7B 0.9700 . ?
C7 C8 1.538(7) . ?
C15 H15A 0.9700 . ?
C15 H15B 0.9700 . ?
C22 H22A 0.9700 . ?
C22 H22B 0.9700 . ?
C3 H3 0.9300 . ?
C24 H24 0.9300 . ?
C24 C25 1.363(8) . ?
C27 H27 0.9300 . ?
C27 C26 1.384(8) . ?
C20 H20 0.9300 . ?
C20 C19 1.361(8) . ?
C25 H25 0.9300 . ?
C25 C26 1.354(8) . ?
C8 H8A 0.9700 . ?
C8 H8B 0.9700 . ?
C8 C9 1.511(9) . ?
C19 H19 0.9300 . ?
C26 H26 0.9300 . ?
C9 H9A 0.9700 . ?
C9 H9B 0.9700 . ?
C13 H13A 0.9700 . ?
C13 H13B 0.9700 . ?
C13 C12 1.495(9) . ?
C12 H12A 0.9700 . ?
C12 H12B 0.9700 . ?
C10 H10A 0.9700 . ?
C10 H10B 0.9700 . ?
C10 C11 1.458(10) . ?
C11 H11A 0.9700 . ?
C11 H11B 0.9700 . ?

loop_
_geom_torsion_atom_site_label_1
_geom_torsion_atom_site_label_2
_geom_torsion_atom_site_label_3
_geom_torsion_atom_site_label_4
_geom_torsion
_geom_torsion_site_symmetry_1
_geom_torsion_site_symmetry_2
_geom_torsion_site_symmetry_3
_geom_torsion_site_symmetry_4
_geom_torsion_publ_flag
Co1 N1 C1 C2 175.2(4) . . . . ?
Co1 N1 C1 C15 -9.0(5) . . . . ?
Co1 N1 C5 C4 -175.5(4) . . . . ?
Co1 N1 C5 C6 8.9(5) . . . . ?
Co1 N2 C6 C5 -51.2(4) . . . . ?
Co1 N2 C16 C17 45.1(4) . . . . ?
Co1 N2 C7 C8 179.1(4) . . . . ?
Co1 N5 C23 C22 -2.3(6) . . . . ?
Co1 N5 C23 C24 176.9(4) . . . . ?
Co1 N5 C27 C26 -176.8(5) . . . . ?
Co1 N4 C17 C18 169.0(4) . . . . ?
Co1 N4 C17 C16 -9.6(5) . . . . ?
Co1 N4 C21 C20 -168.4(4) . . . . ?
Co1 N3 C14 C13 -179.7(4) . . . . ?
Co1 N3 C15 C1 47.8(4) . . . . ?
Co1 N3 C22 C23 37.6(5) . . . . ?
N1 C1 C2 C3 1.9(8) . . . . ?
N1 C1 C15 N3 -31.2(6) . . . . ?
N1 C5 C4 C3 -1.3(8) . . . . ?
N1 C5 C6 N2 34.5(5) . . . . ?
N2 C7 C8 C9 172.2(5) . . . . ?
N5 C23 C22 N3 -25.5(6) . . . . ?
N5 C23 C24 C25 0.7(8) . . . . ?
N5 C27 C26 C25 -0.7(10) . . . . ?
N4 C17 C18 C19 0.6(8) . . . . ?
N4 C17 C16 N2 -29.6(6) . . . . ?
N4 C21 C20 C19 0.1(9) . . . . ?
N3 C14 C13 C12 -171.8(5) . . . . ?
O1 C10 C11 O2 56.0(9) . . . . ?
C1 N1 C5 C4 7.0(7) . . . . ?
C1 N1 C5 C6 -168.6(4) . . . . ?
C1 C2 C3 C4 3.8(9) . . . . ?
C5 N1 C1 C2 -7.3(7) . . . . ?
C5 N1 C1 C15 168.5(4) . . . . ?
C5 C4 C3 C2 -4.1(8) . . . . ?
C17 N4 C21 C20 0.4(8) . . . . ?
C17 C18 C19 C20 -0.2(9) . . . . ?
C4 C5 C6 N2 -140.9(5) . . . . ?
C6 N2 C16 C17 152.0(4) . . . . ?
C6 N2 C7 C8 66.2(6) . . . . ?
C6 C5 C4 C3 173.8(5) . . . . ?
C14 N3 C15 C1 -72.2(5) . . . . ?
C14 N3 C22 C23 161.9(4) . . . . ?
C14 C13 C12 O2 -57.6(8) . . . . ?
C23 N5 C27 C26 1.8(8) . . . . ?
C23 C24 C25 C26 0.4(9) . . . . ?
C18 C17 C16 N2 151.8(5) . . . . ?
C2 C1 C15 N3 144.5(5) . . . . ?
C21 N4 C17 C18 -0.7(7) . . . . ?
C21 N4 C17 C16 -179.3(4) . . . . ?
C21 C20 C19 C18 -0.2(9) . . . . ?
C16 N2 C6 C5 -158.1(4) . . . . ?
C16 N2 C7 C8 -68.0(6) . . . . ?
C16 C17 C18 C19 179.2(5) . . . . ?
C7 N2 C6 C5 70.6(5) . . . . ?
C7 N2 C16 C17 -76.7(5) . . . . ?
C7 C8 C9 O1 61.6(7) . . . . ?
C15 N3 C14 C13 -67.0(6) . . . . ?
C15 N3 C22 C23 -70.8(5) . . . . ?
C15 C1 C2 C3 -173.5(5) . . . . ?
C22 N3 C14 C13 58.4(7) . . . . ?
C22 N3 C15 C1 161.4(4) . . . . ?
C22 C23 C24 C25 179.8(5) . . . . ?
C24 C23 C22 N3 155.3(5) . . . . ?
C24 C25 C26 C27 -0.4(10) . . . . ?
C27 N5 C23 C22 179.0(5) . . . . ?
C27 N5 C23 C24 -1.8(8) . . . . ?
C9 O1 C10 C11 87.8(8) . . . . ?
C12 O2 C11 C10 -176.8(6) . . . . ?
C10 O1 C9 C8 -163.0(6) . . . . ?
C11 O2 C12 C13 155.3(6) . . . . ?

loop_
_smtbx_masks_void_nr
_smtbx_masks_void_average_x
_smtbx_masks_void_average_y
_smtbx_masks_void_average_z
_smtbx_masks_void_volume
_smtbx_masks_void_count_electrons
_smtbx_masks_void_content
1 0.000 0.000 0.500 204.7 34.3 '2 CH3OH'
2 0.000 0.500 1.000 204.7 34.3 '2 CH3OH'
